data_4020840
loop_
_publ_author_name
'Ben W. Greatrex'
'Dennis K. Taylor'
'Edward R. T. Tiekink'

_publ_section_title
;
 A Domino Ring-Opening/Epoxidation of 1,2-Dioxines
;
_journal_name_full 'Journal of Organic Chemistry'
_journal_page_first 2580
_journal_page_last 2583
_journal_paper_doi 10.1021/jo0303315
_journal_volume 69
_journal_year 2004
_chemical_formula_sum 'C16 H14 O3'
_chemical_formula_weight 254.27
_space_group_IT_number 14
_symmetry_cell_setting monoclinic
_symmetry_space_group_name_Hall '-P 2ybc'
_symmetry_space_group_name_H-M 'P 1 21/c 1'
_cell_angle_alpha 90
_cell_angle_beta 103.101(2)
_cell_angle_gamma 90
_cell_formula_units_Z 4
_cell_length_a 14.5102(13)
_cell_length_b 11.6817(10)
_cell_length_c 7.7251(7)
_cell_measurement_temperature 223(2)
_cell_volume 1275.4(2)
_diffrn_ambient_temperature 223(2)
_exptl_crystal_density_diffrn 1.324
_cod_original_sg_symbol_H-M 'P 21/c'
_cod_database_code 4020840

loop_
_symmetry_equiv_pos_as_xyz
'x, y, z'
'-x, y+1/2, -z+1/2'
'-x, -y, -z'
'x, -y-1/2, z-1/2'

loop_
_atom_site_label
_atom_site_type_symbol
_atom_site_fract_x
_atom_site_fract_y
_atom_site_fract_z
_atom_site_U_iso_or_equiv
_atom_site_adp_type
_atom_site_occupancy
_atom_site_symmetry_multiplicity
_atom_site_calc_flag
_atom_site_refinement_flags
_atom_site_disorder_assembly
_atom_site_disorder_group
O1 O 0.40616(7) 0.78173(9) 0.40921(15) 0.0438(3) Uani 1 1 d . . .
O21 O 0.55088(6) 0.62286(9) 0.45701(12) 0.0370(2) Uani 1 1 d . . .
O31 O 0.58144(6) 0.59977(9) -0.00168(13) 0.0399(3) Uani 1 1 d . . .
H31 H 0.5298 0.6336 -0.0251 0.059 Uiso 1 1 calc R . .
C1 C 0.38695(8) 0.68938(11) 0.33623(17) 0.0301(3) Uani 1 1 d . . .
C11 C 0.28730(8) 0.65796(11) 0.25633(16) 0.0278(3) Uani 1 1 d . . .
C12 C 0.21688(9) 0.73396(12) 0.27864(18) 0.0333(3) Uani 1 1 d . . .
H12 H 0.2334 0.8014 0.3447 0.040 Uiso 1 1 calc R . .
C13 C 0.12282(9) 0.71080(13) 0.2042(2) 0.0392(3) Uani 1 1 d . . .
H13 H 0.0756 0.7621 0.2204 0.047 Uiso 1 1 calc R . .
C14 C 0.09835(9) 0.61209(13) 0.1061(2) 0.0413(3) Uani 1 1 d . . .
H14 H 0.0344 0.5967 0.0546 0.050 Uiso 1 1 calc R . .
C15 C 0.16737(9) 0.53583(12) 0.0832(2) 0.0398(3) Uani 1 1 d . . .
H15 H 0.1503 0.4689 0.0160 0.048 Uiso 1 1 calc R . .
C16 C 0.26177(8) 0.55769(11) 0.15896(18) 0.0328(3) Uani 1 1 d . . .
H16 H 0.3085 0.5051 0.1448 0.039 Uiso 1 1 calc R . .
C22 C 0.46447(8) 0.60714(11) 0.32363(17) 0.0299(3) Uani 1 1 d . . .
H22 H 0.4459 0.5277 0.2867 0.036 Uiso 1 1 calc R . .
C23 C 0.55099(8) 0.65268(10) 0.27877(16) 0.0281(3) Uani 1 1 d . . .
H23 H 0.5509 0.7356 0.2523 0.034 Uiso 1 1 calc R . .
C32 C 0.60850(8) 0.57829(11) 0.18385(18) 0.0309(3) Uani 1 1 d . . .
H32 H 0.5956 0.4970 0.2059 0.037 Uiso 1 1 calc R . .
C33 C 0.71312(8) 0.60086(10) 0.25028(16) 0.0285(3) Uani 1 1 d . . .
C34 C 0.76857(9) 0.52547(12) 0.36779(19) 0.0367(3) Uani 1 1 d . . .
H34 H 0.7411 0.4598 0.4052 0.044 Uiso 1 1 calc R . .
C35 C 0.86455(10) 0.54634(15) 0.4307(2) 0.0474(4) Uani 1 1 d . . .
H35 H 0.9019 0.4946 0.5100 0.057 Uiso 1 1 calc R . .
C36 C 0.90513(10) 0.64263(15) 0.3772(2) 0.0462(4) Uani 1 1 d . . .
H36 H 0.9702 0.6564 0.4194 0.055 Uiso 1 1 calc R . .
C37 C 0.85040(10) 0.71854(14) 0.2622(2) 0.0436(3) Uani 1 1 d . . .
H37 H 0.8781 0.7847 0.2266 0.052 Uiso 1 1 calc R . .
C38 C 0.75437(9) 0.69814(12) 0.1981(2) 0.0372(3) Uani 1 1 d . . .
H38 H 0.7173 0.7504 0.1193 0.045 Uiso 1 1 calc R . .

loop_
_atom_site_aniso_label
_atom_site_aniso_U_11
_atom_site_aniso_U_22
_atom_site_aniso_U_33
_atom_site_aniso_U_23
_atom_site_aniso_U_13
_atom_site_aniso_U_12
O1 0.0286(5) 0.0444(6) 0.0578(7) -0.0192(5) 0.0086(4) -0.0058(4)
O21 0.0256(4) 0.0505(6) 0.0325(5) 0.0062(4) 0.0013(3) -0.0021(4)
O31 0.0286(4) 0.0516(6) 0.0372(5) -0.0072(4) 0.0025(4) 0.0091(4)
C1 0.0248(5) 0.0354(6) 0.0308(6) -0.0014(5) 0.0079(4) -0.0044(4)
C11 0.0240(5) 0.0311(6) 0.0292(6) -0.0002(4) 0.0083(4) -0.0033(4)
C12 0.0285(6) 0.0342(7) 0.0377(7) -0.0048(5) 0.0088(5) -0.0011(5)
C13 0.0256(6) 0.0449(8) 0.0480(8) -0.0022(6) 0.0099(5) 0.0031(5)
C14 0.0238(6) 0.0491(8) 0.0497(8) -0.0038(6) 0.0059(5) -0.0068(5)
C15 0.0312(6) 0.0388(7) 0.0492(8) -0.0098(6) 0.0086(6) -0.0096(5)
C16 0.0269(6) 0.0329(6) 0.0399(7) -0.0046(5) 0.0102(5) -0.0024(4)
C22 0.0231(5) 0.0309(6) 0.0343(6) 0.0036(5) 0.0033(4) -0.0015(4)
C23 0.0233(5) 0.0271(6) 0.0334(6) 0.0014(4) 0.0053(4) 0.0004(4)
C32 0.0242(5) 0.0276(6) 0.0399(7) -0.0006(5) 0.0052(5) 0.0021(4)
C33 0.0243(5) 0.0294(6) 0.0316(6) -0.0001(4) 0.0060(4) 0.0037(4)
C34 0.0320(6) 0.0368(7) 0.0411(7) 0.0073(5) 0.0077(5) 0.0071(5)
C35 0.0324(7) 0.0603(10) 0.0449(8) 0.0079(7) -0.0008(6) 0.0141(6)
C36 0.0261(6) 0.0660(10) 0.0449(8) -0.0075(7) 0.0049(5) -0.0013(6)
C37 0.0356(7) 0.0499(8) 0.0457(8) -0.0014(6) 0.0103(6) -0.0109(6)
C38 0.0317(6) 0.0368(7) 0.0407(7) 0.0061(5) 0.0034(5) -0.0007(5)

loop_
_geom_bond_atom_site_label_1
_geom_bond_atom_site_label_2
_geom_bond_distance
_geom_bond_site_symmetry_2
_geom_bond_publ_flag
O1 C1 1.2200(16) . ?
O21 C23 1.4207(15) . ?
O21 C22 1.4428(14) . ?
O31 C32 1.4199(16) . ?
C1 C11 1.4839(16) . ?
C1 C22 1.4990(17) . ?
C11 C12 1.3934(17) . ?
C11 C16 1.3959(18) . ?
C12 C13 1.3823(18) . ?
C13 C14 1.381(2) . ?
C14 C15 1.381(2) . ?
C15 C16 1.3859(17) . ?
C22 C23 1.4752(16) . ?
C23 C32 1.5055(17) . ?
C32 C33 1.5114(16) . ?
C33 C38 1.3862(18) . ?
C33 C34 1.3842(17) . ?
C34 C35 1.3887(19) . ?
C35 C36 1.376(2) . ?
C36 C37 1.374(2) . ?
C37 C38 1.3895(19) . ?
